data_4065683
loop_
_publ_author_name
'Zhu, Chuan'
'Yukimura, Noriaki'
'Yamane, Motoki'

_publ_section_title
;
 Synthesis of Oxygen- and Sulfur-Bridged Dirhodium Complexes and Their Use
 As Catalysts in the Chemoselective Hydrogenation of Alkenes
;
_journal_issue 9
_journal_name_full Organometallics
_journal_page_first 2098
_journal_paper_doi 10.1021/om100067r
_journal_volume 29
_journal_year 2010
_chemical_formula_sum 'C49 H53 Cl3 O4 P2 Rh2 S'
_chemical_formula_weight 1112.08
_space_group_IT_number 14
_symmetry_cell_setting monoclinic
_symmetry_Int_Tables_number 14
_symmetry_space_group_name_Hall '-P 2yn'
_symmetry_space_group_name_H-M 'P 1 21/n 1'
_atom_sites_solution_hydrogens geom
_atom_sites_solution_primary direct
_atom_sites_solution_secondary difmap
_audit_creation_method SHELXL-97
_cell_angle_alpha 90.00
_cell_angle_beta 99.584(2)
_cell_angle_gamma 90.00
_cell_formula_units_Z 4
_cell_length_a 13.427(6)
_cell_length_b 24.331(10)
_cell_length_c 14.036(6)
_cell_measurement_reflns_used 7873
_cell_measurement_temperature 120(2)
_cell_measurement_theta_max 27.4835
_cell_measurement_theta_min 3.0402
_cell_volume 4521(3)
_computing_structure_refinement 'SHELXL-97 (Sheldrick, 1997)'
_computing_structure_solution 'SHELXS-97 (Sheldrick, 1990)'
_diffrn_ambient_temperature 120(2)
_diffrn_measured_fraction_theta_full 0.991
_diffrn_measured_fraction_theta_max 0.991
_diffrn_radiation_monochromator graphite
_diffrn_radiation_type MoK\a
_diffrn_radiation_wavelength 0.71070
_diffrn_reflns_av_R_equivalents 0.0410
_diffrn_reflns_av_sigmaI/netI 0.0477
_diffrn_reflns_limit_h_max 15
_diffrn_reflns_limit_h_min -15
_diffrn_reflns_limit_k_max 28
_diffrn_reflns_limit_k_min -28
_diffrn_reflns_limit_l_max 16
_diffrn_reflns_limit_l_min -13
_diffrn_reflns_number 26570
_diffrn_reflns_theta_full 25.00
_diffrn_reflns_theta_max 25.00
_diffrn_reflns_theta_min 3.06
_diffrn_source 'fine-focus sealed tube'
_exptl_absorpt_coefficient_mu 1.070
_exptl_absorpt_correction_T_max 0.6742
_exptl_absorpt_correction_T_min 0.6168
_exptl_absorpt_correction_type multi-scan
_exptl_absorpt_process_details
;
Jacobson, R. (1998) Private communication
;
_exptl_crystal_density_diffrn 1.634
_exptl_crystal_density_method 'not measured'
_exptl_crystal_F_000 2264
_exptl_crystal_size_max 0.50
_exptl_crystal_size_mid 0.50
_exptl_crystal_size_min 0.40
_refine_diff_density_max 2.638
_refine_diff_density_min -1.266
_refine_diff_density_rms 0.113
_refine_ls_extinction_method none
_refine_ls_goodness_of_fit_ref 1.049
_refine_ls_hydrogen_treatment constr
_refine_ls_matrix_type full
_refine_ls_number_parameters 550
_refine_ls_number_reflns 7873
_refine_ls_number_restraints 0
_refine_ls_restrained_S_all 1.049
_refine_ls_R_factor_all 0.0542
_refine_ls_R_factor_gt 0.0459
_refine_ls_shift/su_max 0.001
_refine_ls_shift/su_mean 0.000
_refine_ls_structure_factor_coef Fsqd
_refine_ls_weighting_details 'calc w=1/[\s^2^(Fo^2^)+(0.0499P)^2^+13.9874P] where P=(Fo^2^+2Fc^2^)/3'
_refine_ls_weighting_scheme calc
_refine_ls_wR_factor_gt 0.1098
_refine_ls_wR_factor_ref 0.1160
_reflns_number_gt 6756
_reflns_number_total 7873
_reflns_threshold_expression >2sigma(I)
_cod_data_source_file om100067r_si_002.cif
_cod_data_source_block m_S_Rh
_cod_original_cell_volume 4522(3)
_cod_original_sg_symbol_H-M 'P 21/n'
_cod_database_code 4065683

loop_
_symmetry_equiv_pos_as_xyz
'x, y, z'
'-x+1/2, y+1/2, -z+1/2'
'-x, -y, -z'
'x-1/2, -y-1/2, z-1/2'

loop_
_atom_site_label
_atom_site_type_symbol
_atom_site_fract_x
_atom_site_fract_y
_atom_site_fract_z
_atom_site_U_iso_or_equiv
_atom_site_adp_type
_atom_site_occupancy
_atom_site_symmetry_multiplicity
_atom_site_calc_flag
_atom_site_refinement_flags
S1 S 0.37182(8) 0.42050(4) -0.19751(8) 0.0170(2) Uani 1 1 d .
Rh1 Rh 0.50868(2) 0.472176(13) -0.22645(2) 0.01557(11) Uani 1 1 d .
Rh2 Rh 0.24393(3) 0.388165(15) -0.32015(2) 0.01957(11) Uani 1 1 d .
P1 P 0.60974(8) 0.39609(5) -0.21581(8) 0.0163(2) Uani 1 1 d .
P2 P 0.15445(8) 0.37701(5) -0.19265(8) 0.0173(2) Uani 1 1 d .
C1 C 0.3964(3) 0.35819(17) -0.1313(3) 0.0169(9) Uani 1 1 d .
C2 C 0.4792(3) 0.32407(18) -0.1389(3) 0.0202(9) Uani 1 1 d .
C3 C 0.4976(4) 0.2792(2) -0.0762(4) 0.0298(11) Uani 1 1 d .
H1 H 0.5541 0.2562 -0.0792 0.036 Uiso 1 1 calc R
C4 C 0.4347(4) 0.2677(2) -0.0097(4) 0.0303(12) Uani 1 1 d .
H2 H 0.4497 0.2378 0.0339 0.036 Uiso 1 1 calc R
C5 C 0.3505(4) 0.29961(19) -0.0072(3) 0.0233(10) Uani 1 1 d .
H3 H 0.3065 0.2909 0.0372 0.028 Uiso 1 1 calc R
C6 C 0.3289(3) 0.34445(18) -0.0686(3) 0.0175(9) Uani 1 1 d .
C7 C 0.5419(3) 0.33080(19) -0.2172(3) 0.0215(10) Uani 1 1 d .
H4 H 0.4972 0.3270 -0.2805 0.026 Uiso 1 1 calc R
H5 H 0.5917 0.3005 -0.2117 0.026 Uiso 1 1 calc R
C8 C 0.2340(3) 0.37786(18) -0.0709(3) 0.0177(9) Uani 1 1 d .
H6 H 0.2524 0.4163 -0.0525 0.021 Uiso 1 1 calc R
H7 H 0.1947 0.3629 -0.0230 0.021 Uiso 1 1 calc R
C9 C 0.5888(4) 0.52041(19) -0.3177(3) 0.0255(10) Uani 1 1 d .
H8 H 0.6331 0.4982 -0.3535 0.031 Uiso 1 1 calc R
C10 C 0.6318(4) 0.53158(19) -0.2225(4) 0.0264(11) Uani 1 1 d .
H9 H 0.7006 0.5155 -0.2026 0.032 Uiso 1 1 calc R
C11 C 0.6136(4) 0.5838(2) -0.1688(4) 0.0352(12) Uani 1 1 d .
H10 H 0.6757 0.5931 -0.1230 0.042 Uiso 1 1 calc R
H11 H 0.5999 0.6143 -0.2158 0.042 Uiso 1 1 calc R
C12 C 0.5274(4) 0.5792(2) -0.1143(4) 0.0387(13) Uani 1 1 d .
H12 H 0.5014 0.6166 -0.1049 0.046 Uiso 1 1 calc R
H13 H 0.5529 0.5638 -0.0495 0.046 Uiso 1 1 calc R
C13 C 0.4410(4) 0.54399(19) -0.1625(4) 0.0279(11) Uani 1 1 d .
H14 H 0.3929 0.5334 -0.1184 0.033 Uiso 1 1 calc R
C14 C 0.3993(4) 0.54232(19) -0.2577(4) 0.0277(11) Uani 1 1 d .
H15 H 0.3267 0.5310 -0.2703 0.033 Uiso 1 1 calc R
C15 C 0.4294(4) 0.5801(2) -0.3337(4) 0.0388(13) Uani 1 1 d .
H16 H 0.4525 0.6156 -0.3032 0.047 Uiso 1 1 calc R
H17 H 0.3696 0.5874 -0.3835 0.047 Uiso 1 1 calc R
C16 C 0.5133(4) 0.5559(2) -0.3822(4) 0.0360(13) Uani 1 1 d .
H18 H 0.4820 0.5337 -0.4383 0.043 Uiso 1 1 calc R
H19 H 0.5502 0.5866 -0.4071 0.043 Uiso 1 1 calc R
C17 C 0.3505(4) 0.3809(2) -0.4240(3) 0.0299(11) Uani 1 1 d .
H20 H 0.4226 0.3871 -0.3944 0.036 Uiso 1 1 calc R
C18 C 0.2971(4) 0.4282(2) -0.4461(4) 0.0315(12) Uani 1 1 d .
H21 H 0.3369 0.4627 -0.4300 0.038 Uiso 1 1 calc R
C19 C 0.2124(5) 0.4330(3) -0.5328(4) 0.0441(15) Uani 1 1 d .
H22 H 0.2236 0.4056 -0.5821 0.053 Uiso 1 1 calc R
H23 H 0.2145 0.4700 -0.5617 0.053 Uiso 1 1 calc R
C20 C 0.1080(4) 0.4236(3) -0.5052(4) 0.0444(15) Uani 1 1 d .
H24 H 0.0825 0.4589 -0.4839 0.053 Uiso 1 1 calc R
H25 H 0.0609 0.4113 -0.5632 0.053 Uiso 1 1 calc R
C21 C 0.1083(4) 0.3815(2) -0.4258(4) 0.0326(12) Uani 1 1 d .
H26 H 0.0448 0.3810 -0.3973 0.039 Uiso 1 1 calc R
C22 C 0.1587(4) 0.3316(2) -0.4193(3) 0.0301(12) Uani 1 1 d .
H27 H 0.1245 0.3021 -0.3871 0.036 Uiso 1 1 calc R
C23 C 0.2202(4) 0.3100(2) -0.4931(4) 0.0358(13) Uani 1 1 d .
H28 H 0.1906 0.3243 -0.5577 0.043 Uiso 1 1 calc R
H29 H 0.2149 0.2695 -0.4955 0.043 Uiso 1 1 calc R
C24 C 0.3315(4) 0.3260(2) -0.4718(4) 0.0397(13) Uani 1 1 d .
H30 H 0.3689 0.2976 -0.4296 0.048 Uiso 1 1 calc R
H31 H 0.3587 0.3263 -0.5332 0.048 Uiso 1 1 calc R
C25 C 0.7036(3) 0.39136(18) -0.1053(3) 0.0185(9) Uani 1 1 d .
C26 C 0.7724(3) 0.34797(19) -0.0947(3) 0.0228(10) Uani 1 1 d .
H32 H 0.7697 0.3209 -0.1439 0.027 Uiso 1 1 calc R
C27 C 0.8450(3) 0.3444(2) -0.0120(3) 0.0245(10) Uani 1 1 d .
H33 H 0.8922 0.3150 -0.0046 0.029 Uiso 1 1 calc R
C28 C 0.8483(4) 0.3836(2) 0.0593(3) 0.0287(11) Uani 1 1 d .
H34 H 0.8987 0.3814 0.1154 0.034 Uiso 1 1 calc R
C29 C 0.7794(4) 0.4260(2) 0.0501(3) 0.0287(11) Uani 1 1 d .
H35 H 0.7819 0.4525 0.1003 0.034 Uiso 1 1 calc R
C30 C 0.7059(4) 0.4303(2) -0.0324(3) 0.0233(10) Uani 1 1 d .
H36 H 0.6581 0.4594 -0.0388 0.028 Uiso 1 1 calc R
C31 C 0.6873(3) 0.38743(18) -0.3092(3) 0.0188(9) Uani 1 1 d .
C32 C 0.7703(3) 0.42246(19) -0.3073(3) 0.0230(10) Uani 1 1 d .
H37 H 0.7863 0.4481 -0.2560 0.028 Uiso 1 1 calc R
C33 C 0.8294(4) 0.4203(2) -0.3790(3) 0.0262(11) Uani 1 1 d .
H38 H 0.8841 0.4452 -0.3779 0.031 Uiso 1 1 calc R
C34 C 0.8088(4) 0.3822(2) -0.4520(3) 0.0284(11) Uani 1 1 d .
H39 H 0.8503 0.3801 -0.5005 0.034 Uiso 1 1 calc R
C35 C 0.7274(4) 0.3466(2) -0.4547(3) 0.0282(11) Uani 1 1 d .
H40 H 0.7132 0.3204 -0.5053 0.034 Uiso 1 1 calc R
C36 C 0.6666(4) 0.34933(19) -0.3839(3) 0.0230(10) Uani 1 1 d .
H41 H 0.6107 0.3251 -0.3864 0.028 Uiso 1 1 calc R
C37 C 0.0704(3) 0.31835(18) -0.1896(3) 0.0191(9) Uani 1 1 d .
C38 C 0.0921(4) 0.2755(2) -0.1243(4) 0.0321(12) Uani 1 1 d .
H42 H 0.1533 0.2757 -0.0791 0.038 Uiso 1 1 calc R
C39 C 0.0243(4) 0.2322(2) -0.1250(4) 0.0390(14) Uani 1 1 d .
H43 H 0.0391 0.2033 -0.0794 0.047 Uiso 1 1 calc R
C40 C -0.0642(4) 0.2307(2) -0.1909(4) 0.0277(11) Uani 1 1 d .
H44 H -0.1092 0.2005 -0.1916 0.033 Uiso 1 1 calc R
C41 C -0.0868(3) 0.27305(19) -0.2554(3) 0.0237(10) Uani 1 1 d .
H45 H -0.1480 0.2726 -0.3005 0.028 Uiso 1 1 calc R
C42 C -0.0199(4) 0.3164(2) -0.2543(3) 0.0256(10) Uani 1 1 d .
H46 H -0.0362 0.3456 -0.2991 0.031 Uiso 1 1 calc R
C43 C 0.0711(3) 0.43515(18) -0.1864(3) 0.0195(9) Uani 1 1 d .
C44 C 0.0741(4) 0.48034(19) -0.2464(3) 0.0257(10) Uani 1 1 d .
H47 H 0.1184 0.4802 -0.2927 0.031 Uiso 1 1 calc R
C45 C 0.0125(4) 0.5260(2) -0.2392(4) 0.0314(12) Uani 1 1 d .
H48 H 0.0147 0.5568 -0.2804 0.038 Uiso 1 1 calc R
C46 C -0.0519(4) 0.5260(2) -0.1714(4) 0.0346(13) Uani 1 1 d .
H49 H -0.0944 0.5567 -0.1665 0.041 Uiso 1 1 calc R
C47 C -0.0542(4) 0.4816(2) -0.1114(4) 0.0316(12) Uani 1 1 d .
H50 H -0.0981 0.4820 -0.0649 0.038 Uiso 1 1 calc R
C48 C 0.0066(3) 0.4362(2) -0.1176(3) 0.0246(10) Uani 1 1 d .
H51 H 0.0046 0.4058 -0.0754 0.029 Uiso 1 1 calc R
Cl1 Cl 0.60786(10) 0.18903(5) -0.31193(10) 0.0335(3) Uani 1 1 d .
O1 O 0.5782(5) 0.1561(2) -0.2384(3) 0.0786(17) Uani 1 1 d .
O2 O 0.6882(3) 0.22317(19) -0.2699(6) 0.096(2) Uani 1 1 d .
O3 O 0.5235(3) 0.22296(18) -0.3516(4) 0.0621(14) Uani 1 1 d .
O4 O 0.6313(5) 0.1537(2) -0.3848(4) 0.085(2) Uani 1 1 d .
C49 C 0.2902(5) 0.2079(3) 0.7360(5) 0.0617(19) Uani 1 1 d .
H52 H 0.2885 0.2412 0.7763 0.074 Uiso 1 1 calc R
H53 H 0.3394 0.2140 0.6918 0.074 Uiso 1 1 calc R
Cl2 Cl 0.32614(18) 0.14883(11) 0.81149(13) 0.0819(7) Uani 1 1 d .
Cl3 Cl 0.17011(14) 0.19478(7) 0.66969(15) 0.0634(5) Uani 1 1 d .

loop_
_atom_site_aniso_label
_atom_site_aniso_U_11
_atom_site_aniso_U_22
_atom_site_aniso_U_33
_atom_site_aniso_U_23
_atom_site_aniso_U_13
_atom_site_aniso_U_12
S1 0.0132(5) 0.0200(5) 0.0177(5) 0.0030(4) 0.0020(4) -0.0006(4)
Rh1 0.01363(18) 0.01736(19) 0.01569(18) -0.00041(13) 0.00237(13) -0.00095(13)
Rh2 0.01586(19) 0.0256(2) 0.01619(19) 0.00270(14) -0.00051(14) -0.00296(14)
P1 0.0136(6) 0.0192(6) 0.0160(5) -0.0028(4) 0.0023(4) -0.0002(4)
P2 0.0146(6) 0.0211(6) 0.0155(5) -0.0004(4) 0.0004(4) 0.0005(4)
C1 0.015(2) 0.018(2) 0.017(2) 0.0011(17) -0.0020(17) -0.0024(17)
C2 0.012(2) 0.021(2) 0.026(2) -0.0016(19) -0.0021(18) -0.0029(17)
C3 0.024(3) 0.028(3) 0.036(3) 0.009(2) 0.002(2) 0.002(2)
C4 0.025(3) 0.030(3) 0.033(3) 0.014(2) -0.004(2) -0.001(2)
C5 0.022(2) 0.028(3) 0.018(2) 0.0059(19) -0.0026(18) -0.005(2)
C6 0.015(2) 0.021(2) 0.014(2) -0.0022(17) -0.0033(17) -0.0030(18)
C7 0.016(2) 0.025(2) 0.023(2) -0.0029(19) 0.0042(18) 0.0006(19)
C8 0.015(2) 0.022(2) 0.015(2) 0.0011(17) -0.0007(17) -0.0014(18)
C9 0.025(3) 0.027(3) 0.028(3) 0.003(2) 0.014(2) -0.001(2)
C10 0.018(2) 0.025(3) 0.037(3) 0.001(2) 0.006(2) -0.0056(19)
C11 0.030(3) 0.028(3) 0.045(3) -0.012(2) 0.000(2) -0.003(2)
C12 0.039(3) 0.033(3) 0.043(3) -0.016(3) 0.003(3) -0.001(2)
C13 0.029(3) 0.022(2) 0.035(3) -0.007(2) 0.012(2) 0.005(2)
C14 0.019(2) 0.023(2) 0.043(3) 0.010(2) 0.010(2) 0.0058(19)
C15 0.033(3) 0.035(3) 0.047(3) 0.015(3) 0.004(3) 0.004(2)
C16 0.047(3) 0.039(3) 0.024(3) 0.013(2) 0.010(2) 0.009(3)
C17 0.024(3) 0.045(3) 0.020(2) -0.003(2) 0.004(2) -0.006(2)
C18 0.029(3) 0.042(3) 0.024(3) 0.008(2) 0.007(2) -0.003(2)
C19 0.045(4) 0.055(4) 0.031(3) 0.018(3) 0.001(3) 0.005(3)
C20 0.037(3) 0.069(4) 0.025(3) 0.017(3) -0.002(2) 0.008(3)
C21 0.018(3) 0.056(4) 0.021(2) 0.002(2) -0.003(2) -0.005(2)
C22 0.025(3) 0.040(3) 0.023(2) -0.006(2) -0.003(2) -0.015(2)
C23 0.037(3) 0.040(3) 0.031(3) -0.007(2) 0.007(2) -0.009(2)
C24 0.035(3) 0.056(4) 0.029(3) -0.007(3) 0.008(2) 0.005(3)
C25 0.016(2) 0.026(2) 0.015(2) -0.0004(18) 0.0039(17) -0.0026(18)
C26 0.023(2) 0.025(2) 0.021(2) 0.0007(19) 0.0056(19) -0.0006(19)
C27 0.018(2) 0.033(3) 0.023(2) 0.009(2) 0.0042(19) 0.004(2)
C28 0.019(2) 0.045(3) 0.021(2) 0.006(2) -0.0003(19) -0.003(2)
C29 0.030(3) 0.036(3) 0.019(2) -0.006(2) 0.000(2) -0.001(2)
C30 0.022(2) 0.029(3) 0.020(2) -0.0035(19) 0.0044(18) 0.001(2)
C31 0.015(2) 0.022(2) 0.019(2) 0.0009(18) 0.0011(17) 0.0040(18)
C32 0.016(2) 0.024(2) 0.028(2) -0.005(2) 0.0004(19) -0.0006(18)
C33 0.017(2) 0.037(3) 0.024(2) 0.003(2) 0.0040(19) 0.003(2)
C34 0.023(3) 0.042(3) 0.021(2) 0.001(2) 0.005(2) 0.006(2)
C35 0.030(3) 0.035(3) 0.019(2) -0.006(2) 0.003(2) 0.005(2)
C36 0.022(2) 0.025(2) 0.020(2) -0.0025(19) -0.0034(19) 0.0007(19)
C37 0.018(2) 0.021(2) 0.018(2) -0.0027(18) 0.0001(17) 0.0006(18)
C38 0.021(3) 0.030(3) 0.041(3) 0.009(2) -0.006(2) -0.005(2)
C39 0.034(3) 0.030(3) 0.049(3) 0.016(3) -0.009(3) -0.003(2)
C40 0.023(3) 0.025(3) 0.035(3) -0.005(2) 0.005(2) -0.005(2)
C41 0.017(2) 0.028(3) 0.025(2) -0.005(2) 0.0019(19) -0.0006(19)
C42 0.026(3) 0.024(2) 0.026(2) 0.001(2) 0.000(2) -0.001(2)
C43 0.015(2) 0.021(2) 0.020(2) -0.0007(18) -0.0047(17) -0.0023(18)
C44 0.031(3) 0.025(3) 0.020(2) 0.0029(19) 0.001(2) -0.005(2)
C45 0.038(3) 0.024(3) 0.028(3) 0.003(2) -0.010(2) 0.000(2)
C46 0.028(3) 0.026(3) 0.044(3) -0.013(2) -0.009(2) 0.005(2)
C47 0.019(3) 0.031(3) 0.042(3) -0.008(2) -0.003(2) -0.001(2)
C48 0.018(2) 0.026(3) 0.030(3) -0.002(2) 0.0034(19) -0.0010(19)
Cl1 0.0334(7) 0.0247(6) 0.0453(7) -0.0074(5) 0.0148(6) -0.0059(5)
O1 0.120(5) 0.079(4) 0.041(3) -0.007(3) 0.028(3) -0.033(3)
O2 0.029(3) 0.038(3) 0.213(7) 0.003(4) -0.004(3) -0.010(2)
O3 0.051(3) 0.044(3) 0.082(3) -0.025(2) -0.013(2) 0.004(2)
O4 0.153(6) 0.054(3) 0.067(3) 0.002(3) 0.076(4) 0.028(3)
C49 0.052(4) 0.090(6) 0.046(4) -0.007(4) 0.018(3) -0.008(4)
Cl2 0.0871(15) 0.1220(19) 0.0388(9) 0.0241(10) 0.0166(9) 0.0103(13)
Cl3 0.0599(11) 0.0551(10) 0.0768(12) 0.0049(9) 0.0164(9) 0.0019(8)

loop_
_atom_type_symbol
_atom_type_description
_atom_type_scat_dispersion_real
_atom_type_scat_dispersion_imag
_atom_type_scat_source
C C 0.0033 0.0016 'International Tables Vol C Tables 4.2.6.8 and 6.1.1.4'
H H 0.0000 0.0000 'International Tables Vol C Tables 4.2.6.8 and 6.1.1.4'
O O 0.0106 0.0060 'International Tables Vol C Tables 4.2.6.8 and 6.1.1.4'
P P 0.1023 0.0942 'International Tables Vol C Tables 4.2.6.8 and 6.1.1.4'
S S 0.1246 0.1234 'International Tables Vol C Tables 4.2.6.8 and 6.1.1.4'
Cl Cl 0.1484 0.1585 'International Tables Vol C Tables 4.2.6.8 and 6.1.1.4'
Rh Rh -1.1178 0.9187 'International Tables Vol C Tables 4.2.6.8 and 6.1.1.4'

loop_
_geom_angle_atom_site_label_1
_geom_angle_atom_site_label_2
_geom_angle_atom_site_label_3
_geom_angle
C1 S1 Rh1 118.01(15)
C1 S1 Rh2 98.42(14)
Rh1 S1 Rh2 123.78(5)
C9 Rh1 C10 37.36(19)
C9 Rh1 C13 95.16(19)
C10 Rh1 C13 80.13(19)
C9 Rh1 C14 81.08(18)
C10 Rh1 C14 88.27(19)
C13 Rh1 C14 35.44(19)
C9 Rh1 P1 97.49(14)
C10 Rh1 P1 95.48(14)
C13 Rh1 P1 152.51(14)
C14 Rh1 P1 171.80(14)
C9 Rh1 S1 152.82(14)
C10 Rh1 S1 166.15(14)
C13 Rh1 S1 88.07(14)
C14 Rh1 S1 86.25(13)
P1 Rh1 S1 91.64(5)
C22 Rh2 C21 37.6(2)
C22 Rh2 C17 81.67(19)
C21 Rh2 C17 96.08(19)
C22 Rh2 C18 88.5(2)
C21 Rh2 C18 80.4(2)
C17 Rh2 C18 35.71(19)
C22 Rh2 P2 97.80(14)
C21 Rh2 P2 91.99(14)
C17 Rh2 P2 165.59(14)
C18 Rh2 P2 158.48(14)
C22 Rh2 S1 158.88(15)
C21 Rh2 S1 163.37(16)
C17 Rh2 S1 92.03(14)
C18 Rh2 S1 98.17(14)
P2 Rh2 S1 83.34(5)
C31 P1 C7 103.6(2)
C31 P1 C25 102.0(2)
C7 P1 C25 103.0(2)
C31 P1 Rh1 116.87(15)
C7 P1 Rh1 114.42(16)
C25 P1 Rh1 115.05(15)
C43 P2 C37 102.7(2)
C43 P2 C8 102.2(2)
C37 P2 C8 104.5(2)
C43 P2 Rh2 110.32(15)
C37 P2 Rh2 120.60(15)
C8 P2 Rh2 114.45(15)
C2 C1 C6 120.5(4)
C2 C1 S1 123.0(3)
C6 C1 S1 116.5(3)
C3 C2 C1 118.2(4)
C3 C2 C7 119.0(4)
C1 C2 C7 122.6(4)
C4 C3 C2 121.2(5)
C4 C3 H1 119.4
C2 C3 H1 119.4
C5 C4 C3 119.8(4)
C5 C4 H2 120.1
C3 C4 H2 120.1
C4 C5 C6 120.9(4)
C4 C5 H3 119.5
C6 C5 H3 119.5
C5 C6 C1 119.0(4)
C5 C6 C8 121.7(4)
C1 C6 C8 119.3(4)
C2 C7 P1 115.2(3)
C2 C7 H4 108.5
P1 C7 H4 108.5
C2 C7 H5 108.5
P1 C7 H5 108.5
H4 C7 H5 107.5
C6 C8 P2 111.6(3)
C6 C8 H6 109.3
P2 C8 H6 109.3
C6 C8 H7 109.3
P2 C8 H7 109.3
H6 C8 H7 108.0
C10 C9 C16 126.3(5)
C10 C9 Rh1 72.8(3)
C16 C9 Rh1 108.4(3)
C10 C9 H8 113.8
C16 C9 H8 113.8
Rh1 C9 H8 113.8
C9 C10 C11 124.4(5)
C9 C10 Rh1 69.9(3)
C11 C10 Rh1 112.5(3)
C9 C10 H9 114.0
C11 C10 H9 114.0
Rh1 C10 H9 114.0
C12 C11 C10 113.2(4)
C12 C11 H10 108.9
C10 C11 H10 108.9
C12 C11 H11 108.9
C10 C11 H11 108.9
H10 C11 H11 107.8
C11 C12 C13 114.6(4)
C11 C12 H12 108.6
C13 C12 H12 108.6
C11 C12 H13 108.6
C13 C12 H13 108.6
H12 C12 H13 107.6
C14 C13 C12 128.1(5)
C14 C13 Rh1 73.1(3)
C12 C13 Rh1 107.0(3)
C14 C13 H14 113.4
C12 C13 H14 113.4
Rh1 C13 H14 113.4
C13 C14 C15 124.0(5)
C13 C14 Rh1 71.5(3)
C15 C14 Rh1 110.9(3)
C13 C14 H15 114.3
C15 C14 H15 114.3
Rh1 C14 H15 114.3
C14 C15 C16 112.6(4)
C14 C15 H16 109.1
C16 C15 H16 109.1
C14 C15 H17 109.1
C16 C15 H17 109.1
H16 C15 H17 107.8
C9 C16 C15 115.0(4)
C9 C16 H18 108.5
C15 C16 H18 108.5
C9 C16 H19 108.5
C15 C16 H19 108.5
H18 C16 H19 107.5
C18 C17 C24 127.4(5)
C18 C17 Rh2 73.1(3)
C24 C17 Rh2 106.6(3)
C18 C17 H20 113.7
C24 C17 H20 113.7
Rh2 C17 H20 113.7
C17 C18 C19 122.6(5)
C17 C18 Rh2 71.1(3)
C19 C18 Rh2 111.7(3)
C17 C18 H21 114.6
C19 C18 H21 114.6
Rh2 C18 H21 114.6
C18 C19 C20 112.3(4)
C18 C19 H22 109.1
C20 C19 H22 109.1
C18 C19 H23 109.1
C20 C19 H23 109.1
H22 C19 H23 107.9
C21 C20 C19 113.3(5)
C21 C20 H24 108.9
C19 C20 H24 108.9
C21 C20 H25 108.9
C19 C20 H25 108.9
H24 C20 H25 107.7
C22 C21 C20 125.7(5)
C22 C21 Rh2 70.9(3)
C20 C21 Rh2 110.7(4)
C22 C21 H26 113.8
C20 C21 H26 113.8
Rh2 C21 H26 113.8
C21 C22 C23 124.8(5)
C21 C22 Rh2 71.5(3)
C23 C22 Rh2 111.8(3)
C21 C22 H27 113.7
C23 C22 H27 113.7
Rh2 C22 H27 113.7
C22 C23 C24 113.8(4)
C22 C23 H28 108.8
C24 C23 H28 108.8
C22 C23 H29 108.8
C24 C23 H29 108.8
H28 C23 H29 107.7
C17 C24 C23 113.7(5)
C17 C24 H30 108.8
C23 C24 H30 108.8
C17 C24 H31 108.8
C23 C24 H31 108.8
H30 C24 H31 107.7
C30 C25 C26 120.2(4)
C30 C25 P1 120.6(3)
C26 C25 P1 119.2(3)
C27 C26 C25 119.8(4)
C27 C26 H32 120.1
C25 C26 H32 120.1
C28 C27 C26 119.8(4)
C28 C27 H33 120.1
C26 C27 H33 120.1
C27 C28 C29 120.7(4)
C27 C28 H34 119.6
C29 C28 H34 119.6
C28 C29 C30 120.3(5)
C28 C29 H35 119.9
C30 C29 H35 119.9
C25 C30 C29 119.1(4)
C25 C30 H36 120.4
C29 C30 H36 120.4
C36 C31 C32 118.6(4)
C36 C31 P1 123.6(4)
C32 C31 P1 117.8(3)
C33 C32 C31 121.0(4)
C33 C32 H37 119.5
C31 C32 H37 119.5
C34 C33 C32 119.9(5)
C34 C33 H38 120.0
C32 C33 H38 120.0
C33 C34 C35 120.0(4)
C33 C34 H39 120.0
C35 C34 H39 120.0
C34 C35 C36 120.3(4)
C34 C35 H40 119.9
C36 C35 H40 119.9
C35 C36 C31 120.2(4)
C35 C36 H41 119.9
C31 C36 H41 119.9
C38 C37 C42 118.1(4)
C38 C37 P2 122.7(3)
C42 C37 P2 119.1(3)
C37 C38 C39 119.9(5)
C37 C38 H42 120.1
C39 C38 H42 120.1
C40 C39 C38 121.0(5)
C40 C39 H43 119.5
C38 C39 H43 119.5
C41 C40 C39 119.6(5)
C41 C40 H44 120.2
C39 C40 H44 120.2
C40 C41 C42 119.6(4)
C40 C41 H45 120.2
C42 C41 H45 120.2
C41 C42 C37 121.8(4)
C41 C42 H46 119.1
C37 C42 H46 119.1
C44 C43 C48 119.2(4)
C44 C43 P2 120.4(4)
C48 C43 P2 120.3(3)
C43 C44 C45 120.5(5)
C43 C44 H47 119.8
C45 C44 H47 119.8
C46 C45 C44 119.5(5)
C46 C45 H48 120.2
C44 C45 H48 120.2
C47 C46 C45 120.1(5)
C47 C46 H49 120.0
C45 C46 H49 120.0
C46 C47 C48 121.0(5)
C46 C47 H50 119.5
C48 C47 H50 119.5
C47 C48 C43 119.7(5)
C47 C48 H51 120.1
C43 C48 H51 120.1
O2 Cl1 O4 114.5(4)
O2 Cl1 O1 108.5(4)
O4 Cl1 O1 107.9(3)
O2 Cl1 O3 108.8(3)
O4 Cl1 O3 109.0(3)
O1 Cl1 O3 108.0(4)
Cl3 C49 Cl2 107.4(4)
Cl3 C49 H52 110.2
Cl2 C49 H52 110.2
Cl3 C49 H53 110.2
Cl2 C49 H53 110.2
H52 C49 H53 108.5

loop_
_geom_bond_atom_site_label_1
_geom_bond_atom_site_label_2
_geom_bond_distance
S1 C1 1.780(4)
S1 Rh1 2.3176(13)
S1 Rh2 2.3551(13)
Rh1 C9 2.152(5)
Rh1 C10 2.189(5)
Rh1 C13 2.226(5)
Rh1 C14 2.247(5)
Rh1 P1 2.2854(14)
Rh2 C22 2.147(5)
Rh2 C21 2.155(5)
Rh2 C17 2.213(5)
Rh2 C18 2.238(5)
Rh2 P2 2.3315(14)
P1 C31 1.817(5)
P1 C7 1.830(5)
P1 C25 1.832(4)
P2 C43 1.815(5)
P2 C37 1.825(5)
P2 C8 1.859(4)
C1 C2 1.405(6)
C1 C6 1.406(6)
C2 C3 1.398(7)
C2 C7 1.500(6)
C3 C4 1.387(7)
C3 H1 0.9500
C4 C5 1.378(7)
C4 H2 0.9500
C5 C6 1.391(6)
C5 H3 0.9500
C6 C8 1.507(6)
C7 H4 0.9900
C7 H5 0.9900
C8 H6 0.9900
C8 H7 0.9900
C9 C10 1.391(7)
C9 C16 1.513(7)
C9 H8 1.0000
C10 C11 1.518(7)
C10 H9 1.0000
C11 C12 1.494(8)
C11 H10 0.9900
C11 H11 0.9900
C12 C13 1.509(7)
C12 H12 0.9900
C12 H13 0.9900
C13 C14 1.362(7)
C13 H14 1.0000
C14 C15 1.513(7)
C14 H15 1.0000
C15 C16 1.527(8)
C15 H16 0.9900
C15 H17 0.9900
C16 H18 0.9900
C16 H19 0.9900
C17 C18 1.365(7)
C17 C24 1.498(8)
C17 H20 1.0000
C18 C19 1.525(7)
C18 H21 1.0000
C19 C20 1.532(8)
C19 H22 0.9900
C19 H23 0.9900
C20 C21 1.514(7)
C20 H24 0.9900
C20 H25 0.9900
C21 C22 1.386(8)
C21 H26 1.0000
C22 C23 1.522(7)
C22 H27 1.0000
C23 C24 1.525(8)
C23 H28 0.9900
C23 H29 0.9900
C24 H30 0.9900
C24 H31 0.9900
C25 C30 1.391(6)
C25 C26 1.395(6)
C26 C27 1.388(6)
C26 H32 0.9500
C27 C28 1.377(7)
C27 H33 0.9500
C28 C29 1.378(7)
C28 H34 0.9500
C29 C30 1.394(7)
C29 H35 0.9500
C30 H36 0.9500
C31 C36 1.392(6)
C31 C32 1.400(6)
C32 C33 1.382(7)
C32 H37 0.9500
C33 C34 1.376(7)
C33 H38 0.9500
C34 C35 1.389(7)
C34 H39 0.9500
C35 C36 1.390(7)
C35 H40 0.9500
C36 H41 0.9500
C37 C38 1.387(7)
C37 C42 1.390(6)
C38 C39 1.391(7)
C38 H42 0.9500
C39 C40 1.379(7)
C39 H43 0.9500
C40 C41 1.372(7)
C40 H44 0.9500
C41 C42 1.384(7)
C41 H45 0.9500
C42 H46 0.9500
C43 C44 1.390(6)
C43 C48 1.400(6)
C44 C45 1.399(7)
C44 H47 0.9500
C45 C46 1.388(8)
C45 H48 0.9500
C46 C47 1.373(8)
C46 H49 0.9500
C47 C48 1.385(7)
C47 H50 0.9500
C48 H51 0.9500
Cl1 O2 1.411(5)
Cl1 O4 1.411(5)
Cl1 O1 1.415(5)
Cl1 O3 1.436(5)
C49 Cl3 1.752(7)
C49 Cl2 1.804(8)
C49 H52 0.9900
C49 H53 0.9900

loop_
_geom_torsion_atom_site_label_1
_geom_torsion_atom_site_label_2
_geom_torsion_atom_site_label_3
_geom_torsion_atom_site_label_4
_geom_torsion
C1 S1 Rh1 C9 135.8(3)
Rh2 S1 Rh1 C9 12.1(3)
C1 S1 Rh1 C10 -95.2(6)
Rh2 S1 Rh1 C10 141.1(6)
C1 S1 Rh1 C13 -126.6(2)
Rh2 S1 Rh1 C13 109.62(14)
C1 S1 Rh1 C14 -162.1(2)
Rh2 S1 Rh1 C14 74.18(15)
C1 S1 Rh1 P1 25.85(17)
Rh2 S1 Rh1 P1 -97.88(6)
C1 S1 Rh2 C22 -28.9(4)
Rh1 S1 Rh2 C22 103.1(4)
C1 S1 Rh2 C21 139.9(5)
Rh1 S1 Rh2 C21 -88.0(5)
C1 S1 Rh2 C17 -100.8(2)
Rh1 S1 Rh2 C17 31.24(15)
C1 S1 Rh2 C18 -136.2(2)
Rh1 S1 Rh2 C18 -4.11(15)
C1 S1 Rh2 P2 65.46(15)
Rh1 S1 Rh2 P2 -162.45(6)
C9 Rh1 P1 C31 -20.6(2)
C10 Rh1 P1 C31 -58.1(2)
C13 Rh1 P1 C31 -137.3(3)
S1 Rh1 P1 C31 133.77(17)
C9 Rh1 P1 C7 -141.9(2)
C10 Rh1 P1 C7 -179.5(2)
C13 Rh1 P1 C7 101.4(3)
S1 Rh1 P1 C7 12.41(16)
C9 Rh1 P1 C25 99.1(2)
C10 Rh1 P1 C25 61.5(2)
C13 Rh1 P1 C25 -17.6(3)
S1 Rh1 P1 C25 -106.61(16)
C22 Rh2 P2 C43 -103.6(2)
C21 Rh2 P2 C43 -66.3(2)
C17 Rh2 P2 C43 169.6(5)
C18 Rh2 P2 C43 2.3(4)
S1 Rh2 P2 C43 97.70(15)
C22 Rh2 P2 C37 15.9(2)
C21 Rh2 P2 C37 53.1(2)
C17 Rh2 P2 C37 -71.0(6)
C18 Rh2 P2 C37 121.7(4)
S1 Rh2 P2 C37 -142.87(17)
C22 Rh2 P2 C8 141.9(2)
C21 Rh2 P2 C8 179.2(2)
C17 Rh2 P2 C8 55.0(6)
C18 Rh2 P2 C8 -112.3(4)
S1 Rh2 P2 C8 -16.87(16)
Rh1 S1 C1 C2 -34.8(4)
Rh2 S1 C1 C2 100.9(4)
Rh1 S1 C1 C6 144.4(3)
Rh2 S1 C1 C6 -79.9(3)
C6 C1 C2 C3 -5.8(6)
S1 C1 C2 C3 173.3(4)
C6 C1 C2 C7 168.3(4)
S1 C1 C2 C7 -12.6(6)
C1 C2 C3 C4 1.6(7)
C7 C2 C3 C4 -172.7(4)
C2 C3 C4 C5 2.3(8)
C3 C4 C5 C6 -1.9(7)
C4 C5 C6 C1 -2.3(7)
C4 C5 C6 C8 176.4(4)
C2 C1 C6 C5 6.3(6)
S1 C1 C6 C5 -172.9(3)
C2 C1 C6 C8 -172.5(4)
S1 C1 C6 C8 8.3(5)
C3 C2 C7 P1 -122.8(4)
C1 C2 C7 P1 63.1(5)
C31 P1 C7 C2 173.9(3)
C25 P1 C7 C2 67.9(4)
Rh1 P1 C7 C2 -57.7(4)
C5 C6 C8 P2 -120.1(4)
C1 C6 C8 P2 58.6(5)
C43 P2 C8 C6 -162.6(3)
C37 P2 C8 C6 90.6(3)
Rh2 P2 C8 C6 -43.4(3)
C13 Rh1 C9 C10 66.3(3)
C14 Rh1 C9 C10 98.9(3)
P1 Rh1 C9 C10 -89.2(3)
S1 Rh1 C9 C10 162.2(2)
C10 Rh1 C9 C16 -123.4(5)
C13 Rh1 C9 C16 -57.1(4)
C14 Rh1 C9 C16 -24.5(3)
P1 Rh1 C9 C16 147.4(3)
S1 Rh1 C9 C16 38.7(5)
C16 C9 C10 C11 -3.5(8)
Rh1 C9 C10 C11 -104.0(5)
C16 C9 C10 Rh1 100.5(5)
C13 Rh1 C10 C9 -112.2(3)
C14 Rh1 C10 C9 -77.5(3)
P1 Rh1 C10 C9 95.2(3)
S1 Rh1 C10 C9 -144.2(5)
C9 Rh1 C10 C11 120.0(5)
C13 Rh1 C10 C11 7.7(4)
C14 Rh1 C10 C11 42.4(4)
P1 Rh1 C10 C11 -144.9(3)
S1 Rh1 C10 C11 -24.3(8)
C9 C10 C11 C12 91.7(6)
Rh1 C10 C11 C12 11.4(6)
C10 C11 C12 C13 -34.7(7)
C11 C12 C13 C14 -42.2(8)
C11 C12 C13 Rh1 39.4(6)
C9 Rh1 C13 C14 66.7(3)
C10 Rh1 C13 C14 101.0(3)
P1 Rh1 C13 C14 -176.1(2)
S1 Rh1 C13 C14 -86.2(3)
C9 Rh1 C13 C12 -58.9(4)
C10 Rh1 C13 C12 -24.5(4)
C14 Rh1 C13 C12 -125.6(5)
P1 Rh1 C13 C12 58.3(5)
S1 Rh1 C13 C12 148.2(4)
C12 C13 C14 C15 -4.5(8)
Rh1 C13 C14 C15 -103.1(5)
C12 C13 C14 Rh1 98.6(5)
C9 Rh1 C14 C13 -112.2(3)
C10 Rh1 C14 C13 -75.3(3)
S1 Rh1 C14 C13 91.9(3)
C9 Rh1 C14 C15 8.0(4)
C10 Rh1 C14 C15 44.9(4)
C13 Rh1 C14 C15 120.2(5)
S1 Rh1 C14 C15 -147.8(4)
C13 C14 C15 C16 91.5(6)
Rh1 C14 C15 C16 10.4(6)
C10 C9 C16 C15 -42.8(7)
Rh1 C9 C16 C15 39.0(6)
C14 C15 C16 C9 -33.1(7)
C22 Rh2 C17 C18 99.1(3)
C21 Rh2 C17 C18 64.2(3)
P2 Rh2 C17 C18 -172.0(4)
S1 Rh2 C17 C18 -101.2(3)
C22 Rh2 C17 C24 -25.8(4)
C21 Rh2 C17 C24 -60.6(4)
C18 Rh2 C17 C24 -124.9(5)
P2 Rh2 C17 C24 63.1(7)
S1 Rh2 C17 C24 133.9(3)
C24 C17 C18 C19 -5.8(8)
Rh2 C17 C18 C19 -104.2(5)
C24 C17 C18 Rh2 98.3(5)
C22 Rh2 C18 C17 -77.8(3)
C21 Rh2 C18 C17 -114.7(3)
P2 Rh2 C18 C17 174.6(3)
S1 Rh2 C18 C17 82.0(3)
C22 Rh2 C18 C19 40.7(4)
C21 Rh2 C18 C19 3.8(4)
C17 Rh2 C18 C19 118.5(6)
P2 Rh2 C18 C19 -66.9(6)
S1 Rh2 C18 C19 -159.5(4)
C17 C18 C19 C20 95.9(7)
Rh2 C18 C19 C20 15.0(6)
C18 C19 C20 C21 -34.6(8)
C19 C20 C21 C22 -43.4(8)
C19 C20 C21 Rh2 37.4(6)
C17 Rh2 C21 C22 67.8(3)
C18 Rh2 C21 C22 100.1(3)
P2 Rh2 C21 C22 -100.2(3)
S1 Rh2 C21 C22 -173.4(4)
C22 Rh2 C21 C20 -121.9(5)
C17 Rh2 C21 C20 -54.1(4)
C18 Rh2 C21 C20 -21.9(4)
P2 Rh2 C21 C20 137.9(4)
S1 Rh2 C21 C20 64.6(7)
C20 C21 C22 C23 -1.9(8)
Rh2 C21 C22 C23 -104.1(5)
C20 C21 C22 Rh2 102.3(5)
C17 Rh2 C22 C21 -111.5(3)
C18 Rh2 C22 C21 -76.2(3)
P2 Rh2 C22 C21 83.1(3)
S1 Rh2 C22 C21 174.8(3)
C21 Rh2 C22 C23 121.0(5)
C17 Rh2 C22 C23 9.5(4)
C18 Rh2 C22 C23 44.8(4)
P2 Rh2 C22 C23 -155.9(4)
S1 Rh2 C22 C23 -64.2(6)
C21 C22 C23 C24 90.9(6)
Rh2 C22 C23 C24 8.8(6)
C18 C17 C24 C23 -42.7(7)
Rh2 C17 C24 C23 38.6(5)
C22 C23 C24 C17 -32.8(7)
C31 P1 C25 C30 131.5(4)
C7 P1 C25 C30 -121.2(4)
Rh1 P1 C25 C30 4.0(4)
C31 P1 C25 C26 -48.9(4)
C7 P1 C25 C26 58.4(4)
Rh1 P1 C25 C26 -176.4(3)
C30 C25 C26 C27 -1.5(7)
P1 C25 C26 C27 178.9(3)
C25 C26 C27 C28 0.3(7)
C26 C27 C28 C29 0.9(7)
C27 C28 C29 C30 -0.9(8)
C26 C25 C30 C29 1.5(7)
P1 C25 C30 C29 -179.0(4)
C28 C29 C30 C25 -0.3(7)
C7 P1 C31 C36 21.4(4)
C25 P1 C31 C36 128.2(4)
Rh1 P1 C31 C36 -105.5(4)
C7 P1 C31 C32 -160.8(4)
C25 P1 C31 C32 -54.1(4)
Rh1 P1 C31 C32 72.3(4)
C36 C31 C32 C33 1.5(7)
P1 C31 C32 C33 -176.4(4)
C31 C32 C33 C34 -2.1(7)
C32 C33 C34 C35 1.4(7)
C33 C34 C35 C36 -0.2(7)
C34 C35 C36 C31 -0.4(7)
C32 C31 C36 C35 -0.2(7)
P1 C31 C36 C35 177.6(4)
C43 P2 C37 C38 -127.4(4)
C8 P2 C37 C38 -21.0(5)
Rh2 P2 C37 C38 109.5(4)
C43 P2 C37 C42 51.8(4)
C8 P2 C37 C42 158.2(4)
Rh2 P2 C37 C42 -71.3(4)
C42 C37 C38 C39 0.1(8)
P2 C37 C38 C39 179.3(4)
C37 C38 C39 C40 1.0(9)
C38 C39 C40 C41 -1.4(9)
C39 C40 C41 C42 0.8(7)
C40 C41 C42 C37 0.2(7)
C38 C37 C42 C41 -0.6(7)
P2 C37 C42 C41 -179.9(4)
C37 P2 C43 C44 -135.7(4)
C8 P2 C43 C44 116.1(4)
Rh2 P2 C43 C44 -6.0(4)
C37 P2 C43 C48 47.5(4)
C8 P2 C43 C48 -60.6(4)
Rh2 P2 C43 C48 177.3(3)
C48 C43 C44 C45 -0.9(7)
P2 C43 C44 C45 -177.7(4)
C43 C44 C45 C46 0.1(7)
C44 C45 C46 C47 0.6(7)
C45 C46 C47 C48 -0.4(7)
C46 C47 C48 C43 -0.4(7)
C44 C43 C48 C47 1.0(7)
P2 C43 C48 C47 177.8(4)
